data_2311545
loop_
_publ_author_name
'Rossi, Patrizia'
'Macedi, Eleonora'
'Paoli, Paola'
'Giorgi, Luca'
'Formica, Mauro'
'Fusi, Vieri'

_publ_section_title
;
 Crystal structure of
 bis-{\m<sub>2</sub>-2,2'-[(4,10-dimethyl-1,4,7,10-tetra-aza-cyclo-dodecane-1,7-di-yl)bis(meth-yl-ene)]bis-(4-oxo-4<i>H</i>-pyran-3-olato)}dicobalt-calcium
 bis-(perchlorate) 1.36-hydrate.
;
_journal_coeditor_code XI2003
_journal_issue 'Pt 12'
_journal_name_full 'Acta crystallographica. Section E, Crystallographic communications'
_journal_page_first 1959
_journal_page_last 1965
_journal_paper_doi 10.1107/S2056989017016693
_journal_volume 73
_journal_year 2017
_chemical_formula_iupac '[Ca Co2 (C22 H30 N4 O6)2] (Cl O4)2, 1.36H2 O1'
_chemical_formula_moiety 'C44 H60 Ca Co2 N8 O12 2+, 2(Cl O4 -), 1.36(H2 O1)'
_chemical_formula_sum 'C44 H60 Ca Cl2 Co2 N8 O21.36'
_chemical_formula_weight 1271.92
_chemical_name_systematic
;Bis{\m~2~-2,2'-[(4,10-dimethyl-1,4,7,10-tetraazacyclododecane-1,7-diyl)bis(methylene)]bis(4-oxo-4<i>H</i>-pyran-3-olato)}dicobaltcalcium
bis(perchlorate) 1.36-hydrate
;
_space_group_crystal_system tetragonal
_space_group_IT_number 82
_space_group_name_Hall 'I -4'
_space_group_name_H-M_alt 'I -4'
_atom_sites_solution_hydrogens geom
_cell_angle_alpha 90
_cell_angle_beta 90
_cell_angle_gamma 90
_cell_formula_units_Z 2
_cell_length_a 8.9799(4)
_cell_length_b 8.9799(4)
_cell_length_c 32.555(3)
_cell_measurement_reflns_used 1087
_cell_measurement_temperature 100(2)
_cell_measurement_theta_max 28.7982
_cell_measurement_theta_min 3.7354
_cell_volume 2625.2(3)
_computing_cell_refinement
;
CrysAlis CCD (Oxford Diffraction, 2008)
;
_computing_data_collection
;
CrysAlis CCD (Oxford Diffraction, 2008)
;
_computing_data_reduction
;
CrysAlis CCD (Oxford Diffraction, 2008)
;
_computing_publication_material
;
SHELXL2014 (Sheldrick, 2015)
;
_computing_structure_refinement
;
SHELXL2014 (Sheldrick, 2015)
;
_computing_structure_solution
;
SIR2014 (Burla <i>et al.</i>,  2015)
;
_diffrn_ambient_temperature 100(2)
_diffrn_detector_area_resol_mean 16.4547
_diffrn_measured_fraction_theta_full 0.992
_diffrn_measured_fraction_theta_max 0.849
_diffrn_measurement_device 'four-circle diffractometer'
_diffrn_measurement_device_type 'Oxford Diffraction Xcalibur Sapphire3'
_diffrn_measurement_method '\w scans'
_diffrn_radiation_monochromator graphite
_diffrn_radiation_type MoK\a
_diffrn_radiation_wavelength 0.71073
_diffrn_reflns_av_R_equivalents 0.0337
_diffrn_reflns_limit_h_max 10
_diffrn_reflns_limit_h_min -12
_diffrn_reflns_limit_k_max 9
_diffrn_reflns_limit_k_min -12
_diffrn_reflns_limit_l_max 30
_diffrn_reflns_limit_l_min -43
_diffrn_reflns_number 3291
_diffrn_reflns_theta_full 25.000
_diffrn_reflns_theta_max 28.958
_diffrn_reflns_theta_min 3.755
_exptl_absorpt_coefficient_mu 0.919
_exptl_absorpt_correction_T_max 1.00000
_exptl_absorpt_correction_T_min 0.55706
_exptl_absorpt_correction_type multi-scan
_exptl_absorpt_process_details
;
(CrysAlis RED; Oxford Diffraction, 2008)
;
_exptl_crystal_colour pink
_exptl_crystal_density_diffrn 1.609
_exptl_crystal_description prism
_exptl_crystal_F_000 1318
_exptl_crystal_size_max 0.46
_exptl_crystal_size_mid 0.38
_exptl_crystal_size_min 0.18
_refine_diff_density_max 0.354
_refine_diff_density_min -0.247
_refine_ls_abs_structure_details
;
Refined as an inversion twin
;
_refine_ls_abs_structure_Flack 0.14(4)
_refine_ls_extinction_method none
_refine_ls_goodness_of_fit_ref 0.858
_refine_ls_hydrogen_treatment constr
_refine_ls_matrix_type full
_refine_ls_number_parameters 200
_refine_ls_number_reflns 2340
_refine_ls_number_restraints 30
_refine_ls_restrained_S_all 0.906
_refine_ls_R_factor_all 0.0888
_refine_ls_R_factor_gt 0.0427
_refine_ls_shift/su_max 0.000
_refine_ls_shift/su_mean 0.000
_refine_ls_structure_factor_coef Fsqd
_refine_ls_weighting_details 'w=1/[\s^2^(Fo^2^)+(0.0355P)^2^] where P=(Fo^2^+2Fc^2^)/3'
_refine_ls_weighting_scheme calc
_refine_ls_wR_factor_gt 0.0730
_refine_ls_wR_factor_ref 0.0814
_reflns_number_gt 1386
_reflns_number_total 2340
_reflns_threshold_expression 'I > 2\s(I)'
_cod_data_source_file xi2003sup1.cif
_cod_data_source_block I
_cod_database_code 2311545
_shelx_space_group_comment
;
The symmetry employed for this shelxl refinement is uniquely defined
by the following loop, which should always be used as a source of
symmetry information in preference to the above space-group names.
They are only intended as comments.
;

loop_
_space_group_symop_operation_xyz
'x, y, z'
'y, -x, -z'
'-x, -y, z'
'-y, x, -z'
'x+1/2, y+1/2, z+1/2'
'y+1/2, -x+1/2, -z+1/2'
'-x+1/2, -y+1/2, z+1/2'
'-y+1/2, x+1/2, -z+1/2'

loop_
_atom_site_type_symbol
_atom_site_label
_atom_site_fract_x
_atom_site_fract_y
_atom_site_fract_z
_atom_site_U_iso_or_equiv
_atom_site_adp_type
_atom_site_calc_flag
_atom_site_occupancy
Co Co1 0.0000 0.0000 -0.11449(3) 0.0355(3) Uani d 1
Ca Ca1 0.0000 0.0000 0.0000 0.0350(5) Uani d 1
O O1 -0.1168(4) 0.0747(5) -0.06406(11) 0.0431(10) Uani d 1
N N1 0.1622(8) 0.1428(7) -0.1458(2) 0.0439(16) Uani d 1
C C1 0.0890(10) 0.2753(10) -0.1643(3) 0.062(3) Uani d 1
H H1A 0.1533 0.3164 -0.1862 0.075 Uiso calc 1
H H1B 0.0761 0.3530 -0.1430 0.075 Uiso calc 1
O O2 -0.2696(5) 0.0475(5) 0.00717(15) 0.0510(13) Uani d 1
N N2 -0.1567(7) 0.1741(8) -0.14838(19) 0.0464(16) Uani d 1
C C2 -0.0591(10) 0.2353(12) -0.1819(2) 0.055(2) Uani d 1
H H2A -0.0466 0.1599 -0.2038 0.066 Uiso calc 1
H H2B -0.1062 0.3247 -0.1941 0.066 Uiso calc 1
O O3 -0.4188(5) 0.3327(5) -0.07952(15) 0.0562(12) Uani d 1
C C3 -0.2837(8) 0.0927(9) -0.1656(3) 0.048(2) Uani d 1
H H3A -0.3229 0.1474 -0.1897 0.058 Uiso calc 1
H H3B -0.3639 0.0865 -0.1448 0.058 Uiso calc 1
C C4 0.2708(9) 0.1931(10) -0.1142(3) 0.066(2) Uani d 1
H H4A 0.2181 0.2471 -0.0924 0.099 Uiso calc 1
H H4B 0.3213 0.1063 -0.1024 0.099 Uiso calc 1
H H4C 0.3446 0.2589 -0.1269 0.099 Uiso calc 1
C C5 0.2389(11) 0.0621(10) -0.1785(3) 0.055(3) Uani d 1
H H5A 0.3289 0.1183 -0.1866 0.066 Uiso calc 1
H H5B 0.1727 0.0555 -0.2027 0.066 Uiso calc 1
C C6 -0.2118(8) 0.3006(8) -0.1240(2) 0.047(2) Uani d 1
H H6A -0.1266 0.3648 -0.1163 0.056 Uiso calc 1
H H6B -0.2804 0.3607 -0.1411 0.056 Uiso calc 1
C C7 -0.2900(7) 0.2535(7) -0.0865(2) 0.0452(16) Uani d 1
C C8 -0.2406(6) 0.1491(6) -0.0589(2) 0.0378(14) Uani d 1
C C9 -0.3217(7) 0.1295(7) -0.0201(2) 0.0445(17) Uani d 1
C C10 -0.4591(7) 0.2091(7) -0.0171(2) 0.0491(18) Uani d 1
H H10 -0.5227 0.1926 0.0057 0.059 Uiso calc 1
C C11 -0.4987(8) 0.3054(9) -0.0458(2) 0.061(2) Uani d 1
H H11 -0.5894 0.3582 -0.0422 0.073 Uiso calc 1
Cl Cl1 0.0000 0.0000 0.29295(6) 0.0614(6) Uani d 1
O O1C 0.018(3) 0.0426(14) 0.3345(2) 0.069(3) Uani d 0.5
O O2C -0.0574(17) -0.1450(14) 0.2799(4) 0.090(3) Uani d 0.5
O O3C 0.1595(14) -0.0078(17) 0.2807(4) 0.081(3) Uani d 0.5
O O4C -0.079(2) 0.1014(16) 0.2716(4) 0.087(3) Uani d 0.5
O O1W 0.0000 0.5000 -0.0653(3) 0.077(5) Uani d 0.68(2)

loop_
_atom_site_aniso_label
_atom_site_aniso_U_11
_atom_site_aniso_U_22
_atom_site_aniso_U_33
_atom_site_aniso_U_12
_atom_site_aniso_U_13
_atom_site_aniso_U_23
Co1 0.0367(9) 0.0418(9) 0.0282(5) -0.0009(10) 0.000 0.000
Ca1 0.0388(7) 0.0388(7) 0.0274(10) 0.000 0.000 0.000
O1 0.040(2) 0.059(3) 0.030(2) 0.011(2) 0.000(2) 0.002(2)
N1 0.050(4) 0.043(4) 0.039(4) 0.005(3) -0.002(4) 0.003(4)
C1 0.066(6) 0.061(6) 0.059(6) -0.003(5) 0.023(6) 0.007(6)
O2 0.050(2) 0.062(3) 0.041(4) 0.003(2) -0.003(3) 0.001(3)
N2 0.053(4) 0.048(4) 0.039(4) 0.009(3) 0.002(4) 0.000(4)
C2 0.060(6) 0.070(7) 0.036(5) 0.001(6) 0.005(5) 0.013(5)
O3 0.049(3) 0.065(3) 0.054(3) 0.018(3) -0.008(3) -0.008(3)
C3 0.033(5) 0.062(6) 0.050(6) 0.000(4) -0.017(4) -0.012(5)
C4 0.057(5) 0.084(6) 0.057(5) -0.029(4) 0.000(5) -0.001(6)
C5 0.050(5) 0.073(7) 0.041(5) -0.013(6) 0.012(5) 0.006(5)
C6 0.053(4) 0.044(4) 0.043(5) 0.005(4) -0.006(4) 0.004(4)
C7 0.039(3) 0.051(4) 0.046(4) 0.011(3) -0.009(4) -0.007(4)
C8 0.034(3) 0.043(3) 0.037(3) 0.001(3) -0.006(4) -0.008(4)
C9 0.045(4) 0.046(4) 0.043(4) -0.006(4) 0.000(4) -0.017(4)
C10 0.033(3) 0.057(4) 0.058(4) 0.003(3) 0.005(3) -0.010(4)
C11 0.045(4) 0.073(5) 0.064(5) 0.022(4) 0.001(4) -0.020(5)
Cl1 0.072(2) 0.072(2) 0.0405(11) 0.007(3) 0.000 0.000
O1C 0.075(7) 0.093(7) 0.040(3) 0.021(6) -0.013(6) -0.016(5)
O2C 0.087(6) 0.085(6) 0.098(6) -0.009(6) -0.001(6) -0.005(6)
O3C 0.070(6) 0.095(6) 0.078(6) -0.003(6) 0.004(5) -0.006(6)
O4C 0.100(7) 0.092(7) 0.071(6) 0.017(6) -0.027(6) 0.018(5)
O1W 0.106(8) 0.062(7) 0.064(7) -0.012(5) 0.000 0.000

loop_
_atom_type_symbol
_atom_type_description
_atom_type_scat_dispersion_real
_atom_type_scat_dispersion_imag
_atom_type_scat_source
C C 0.0033 0.0016 'International Tables Vol C Tables 4.2.6.8 and 6.1.1.4'
H H 0.0000 0.0000 'International Tables Vol C Tables 4.2.6.8 and 6.1.1.4'
N N 0.0061 0.0033 'International Tables Vol C Tables 4.2.6.8 and 6.1.1.4'
O O 0.0106 0.0060 'International Tables Vol C Tables 4.2.6.8 and 6.1.1.4'
Cl Cl 0.1484 0.1585 'International Tables Vol C Tables 4.2.6.8 and 6.1.1.4'
Ca Ca 0.2262 0.3064 'International Tables Vol C Tables 4.2.6.8 and 6.1.1.4'
Co Co 0.3494 0.9721 'International Tables Vol C Tables 4.2.6.8 and 6.1.1.4'

loop_
_geom_angle_atom_site_label_1
_geom_angle_atom_site_label_2
_geom_angle_atom_site_label_3
_geom_angle_site_symmetry_1
_geom_angle_site_symmetry_3
_geom_angle
O1 Co1 O1 . 3 74.3(2)
O1 Co1 N1 . . 121.2(2)
O1 Co1 N1 3 . 102.9(2)
O1 Co1 N1 . 3 102.9(2)
O1 Co1 N1 3 3 121.2(2)
N1 Co1 N1 . 3 124.5(3)
O1 Co1 N2 . . 81.6(2)
O1 Co1 N2 3 . 152.37(19)
N1 Co1 N2 . . 78.0(3)
N1 Co1 N2 3 . 77.0(3)
O1 Co1 N2 . 3 152.37(19)
O1 Co1 N2 3 3 81.6(2)
N1 Co1 N2 . 3 77.0(3)
N1 Co1 N2 3 3 78.0(3)
N2 Co1 N2 . 3 124.6(3)
O1 Ca1 O1 2 3 137.50(11)
O1 Ca1 O1 2 4 61.67(17)
O1 Ca1 O1 3 4 137.50(11)
O1 Ca1 O1 2 . 137.50(11)
O1 Ca1 O1 3 . 61.67(17)
O1 Ca1 O1 4 . 137.50(11)
O1 Ca1 O2 2 4 123.52(14)
O1 Ca1 O2 3 4 73.89(15)
O1 Ca1 O2 4 4 67.05(14)
O1 Ca1 O2 . 4 96.61(14)
O1 Ca1 O2 2 2 67.05(14)
O1 Ca1 O2 3 2 96.61(14)
O1 Ca1 O2 4 2 123.52(14)
O1 Ca1 O2 . 2 73.89(15)
O2 Ca1 O2 4 2 169.1(2)
O1 Ca1 O2 2 3 73.89(15)
O1 Ca1 O2 3 3 67.05(14)
O1 Ca1 O2 4 3 96.61(14)
O1 Ca1 O2 . 3 123.52(14)
O2 Ca1 O2 4 3 90.51(2)
O2 Ca1 O2 2 3 90.51(2)
O1 Ca1 O2 2 . 96.61(14)
O1 Ca1 O2 3 . 123.52(14)
O1 Ca1 O2 4 . 73.89(15)
O1 Ca1 O2 . . 67.06(14)
O2 Ca1 O2 4 . 90.51(2)
O2 Ca1 O2 2 . 90.51(2)
O2 Ca1 O2 3 . 169.1(2)
O1 Ca1 C9 2 2 47.97(15)
O1 Ca1 C9 3 2 105.63(15)
O1 Ca1 C9 4 2 108.44(15)
O1 Ca1 C9 . 2 94.80(16)
O2 Ca1 C9 4 2 166.55(15)
O2 Ca1 C9 2 2 20.98(16)
O2 Ca1 C9 3 2 77.22(14)
O2 Ca1 C9 . 2 100.50(14)
O1 Ca1 C9 2 4 108.44(15)
O1 Ca1 C9 3 4 94.80(16)
O1 Ca1 C9 4 4 47.97(15)
O1 Ca1 C9 . 4 105.63(15)
O2 Ca1 C9 4 4 20.98(16)
O2 Ca1 C9 2 4 166.55(15)
O2 Ca1 C9 3 4 100.50(14)
O2 Ca1 C9 . 4 77.22(14)
C9 Ca1 C9 2 4 156.3(2)
O1 Ca1 C9 2 3 94.80(16)
O1 Ca1 C9 3 3 47.97(15)
O1 Ca1 C9 4 3 105.63(15)
O1 Ca1 C9 . 3 108.44(15)
O2 Ca1 C9 4 3 77.22(14)
O2 Ca1 C9 2 3 100.50(14)
O2 Ca1 C9 3 3 20.98(16)
O2 Ca1 C9 . 3 166.55(15)
C9 Ca1 C9 2 3 92.42(5)
C9 Ca1 C9 4 3 92.42(5)
O1 Ca1 C9 2 . 105.63(15)
O1 Ca1 C9 3 . 108.44(15)
O1 Ca1 C9 4 . 94.80(16)
O1 Ca1 C9 . . 47.97(15)
O2 Ca1 C9 4 . 100.50(14)
O2 Ca1 C9 2 . 77.22(14)
O2 Ca1 C9 3 . 166.55(15)
O2 Ca1 C9 . . 20.99(16)
C9 Ca1 C9 2 . 92.42(5)
C9 Ca1 C9 4 . 92.42(5)
C9 Ca1 C9 3 . 156.3(2)
C8 O1 Co1 . . 134.6(4)
C8 O1 Ca1 . . 113.4(4)
Co1 O1 Ca1 . . 111.99(16)
C5 N1 C1 . . 108.2(7)
C5 N1 C4 . . 110.2(7)
C1 N1 C4 . . 109.1(7)
C5 N1 Co1 . . 111.2(5)
C1 N1 Co1 . . 111.3(5)
C4 N1 Co1 . . 106.9(5)
N1 C1 C2 . . 110.9(7)
N1 C1 H1A . . 109.5
C2 C1 H1A . . 109.5
N1 C1 H1B . . 109.5
C2 C1 H1B . . 109.5
H1A C1 H1B . . 108.0
C9 O2 Ca1 . . 113.8(4)
C3 N2 C6 . . 109.3(6)
C3 N2 C2 . . 111.0(6)
C6 N2 C2 . . 107.8(7)
C3 N2 Co1 . . 108.1(5)
C6 N2 Co1 . . 117.2(4)
C2 N2 Co1 . . 103.4(5)
C1 C2 N2 . . 109.3(7)
C1 C2 H2A . . 109.8
N2 C2 H2A . . 109.8
C1 C2 H2B . . 109.8
N2 C2 H2B . . 109.8
H2A C2 H2B . . 108.3
C11 O3 C7 . . 119.5(6)
N2 C3 C5 . 3 111.0(7)
N2 C3 H3A . . 109.4
C5 C3 H3A 3 . 109.4
N2 C3 H3B . . 109.4
C5 C3 H3B 3 . 109.4
H3A C3 H3B . . 108.0
N1 C4 H4A . . 109.5
N1 C4 H4B . . 109.5
H4A C4 H4B . . 109.5
N1 C4 H4C . . 109.5
H4A C4 H4C . . 109.5
H4B C4 H4C . . 109.5
N1 C5 C3 . 3 112.4(7)
N1 C5 H5A . . 109.1
C3 C5 H5A 3 . 109.1
N1 C5 H5B . . 109.1
C3 C5 H5B 3 . 109.1
H5A C5 H5B . . 107.8
C7 C6 N2 . . 112.8(6)
C7 C6 H6A . . 109.0
N2 C6 H6A . . 109.0
C7 C6 H6B . . 109.0
N2 C6 H6B . . 109.0
H6A C6 H6B . . 107.8
C8 C7 O3 . . 121.1(6)
C8 C7 C6 . . 125.9(6)
O3 C7 C6 . . 112.9(6)
O1 C8 C7 . . 122.6(6)
O1 C8 C9 . . 118.1(6)
C7 C8 C9 . . 119.0(6)
O1 C8 Ca1 . . 44.4(3)
C7 C8 Ca1 . . 154.3(4)
C9 C8 Ca1 . . 76.6(4)
O2 C9 C10 . . 124.9(7)
O2 C9 C8 . . 119.9(6)
C10 C9 C8 . . 115.2(6)
O2 C9 Ca1 . . 45.3(3)
C10 C9 Ca1 . . 162.3(4)
C8 C9 Ca1 . . 76.7(3)
C11 C10 C9 . . 120.8(7)
C11 C10 H10 . . 119.6
C9 C10 H10 . . 119.6
C10 C11 O3 . . 123.9(7)
C10 C11 H11 . . 118.1
O3 C11 H11 . . 118.1
O4C Cl1 O4C . 3 117.9(12)
O4C Cl1 O1C . 3 128.0(12)
O4C Cl1 O1C 3 3 111.7(9)
O4C Cl1 O1C . . 111.7(9)
O4C Cl1 O1C 3 . 128.0(12)
O1C Cl1 O1C 3 . 34.2(8)
O4C Cl1 O2C . 3 55.5(8)
O4C Cl1 O2C 3 3 105.5(7)
O1C Cl1 O2C 3 3 123.9(7)
O1C Cl1 O2C . 3 89.7(7)
O4C Cl1 O2C . . 105.5(7)
O4C Cl1 O2C 3 . 55.5(8)
O1C Cl1 O2C 3 . 89.7(7)
O1C Cl1 O2C . . 123.9(7)
O2C Cl1 O2C 3 . 146.3(10)
O4C Cl1 O3C . . 113.5(8)
O4C Cl1 O3C 3 . 47.5(8)
O1C Cl1 O3C 3 . 110.7(11)
O1C Cl1 O3C . . 99.1(10)
O2C Cl1 O3C 3 . 68.0(7)
O2C Cl1 O3C . . 102.7(7)
O4C Cl1 O3C . 3 47.5(8)
O4C Cl1 O3C 3 3 113.5(8)
O1C Cl1 O3C 3 3 99.1(10)
O1C Cl1 O3C . 3 110.7(11)
O2C Cl1 O3C 3 3 102.7(7)
O2C Cl1 O3C . 3 68.0(7)
O3C Cl1 O3C . 3 148.9(11)
O1C O1C Cl1 3 . 72.9(4)
O4C O2C Cl1 3 . 57.7(8)
O4C O2C O3C 3 3 105.8(11)
Cl1 O2C O3C . 3 56.7(7)
O4C O3C Cl1 3 . 59.7(9)
O4C O3C O2C 3 3 104.7(12)
Cl1 O3C O2C . 3 55.3(7)
O3C O4C O2C 3 3 139.0(15)
O3C O4C Cl1 3 . 72.8(10)
O2C O4C Cl1 3 . 66.8(10)

loop_
_geom_bond_atom_site_label_1
_geom_bond_atom_site_label_2
_geom_bond_site_symmetry_2
_geom_bond_distance
Co1 O1 . 2.060(4)
Co1 O1 3 2.061(4)
Co1 N1 . 2.192(6)
Co1 N1 3 2.192(6)
Co1 N2 . 2.375(6)
Co1 N2 3 2.375(6)
Ca1 O1 2 2.429(4)
Ca1 O1 3 2.429(4)
Ca1 O1 4 2.429(4)
Ca1 O1 . 2.429(4)
Ca1 O2 4 2.469(4)
Ca1 O2 2 2.469(4)
Ca1 O2 3 2.469(4)
Ca1 O2 . 2.469(4)
Ca1 C9 2 3.182(7)
Ca1 C9 4 3.182(7)
Ca1 C9 3 3.182(7)
Ca1 C9 . 3.182(7)
O1 C8 . 1.309(6)
N1 C5 . 1.459(9)
N1 C1 . 1.486(10)
N1 C4 . 1.489(9)
C1 C2 . 1.492(10)
C1 H1A . 0.9900
C1 H1B . 0.9900
O2 C9 . 1.245(7)
N2 C3 . 1.466(9)
N2 C6 . 1.472(9)
N2 C2 . 1.502(9)
C2 H2A . 0.9900
C2 H2B . 0.9900
O3 C11 . 1.334(8)
O3 C7 . 1.376(7)
C3 C5 3 1.506(9)
C3 H3A . 0.9900
C3 H3B . 0.9900
C4 H4A . 0.9800
C4 H4B . 0.9800
C4 H4C . 0.9800
C5 C3 3 1.506(9)
C5 H5A . 0.9900
C5 H5B . 0.9900
C6 C7 . 1.471(9)
C6 H6A . 0.9900
C6 H6B . 0.9900
C7 C8 . 1.372(8)
C8 C9 . 1.467(8)
C9 C10 . 1.430(9)
C10 C11 . 1.320(9)
C10 H10 . 0.9500
C11 H11 . 0.9500
Cl1 O4C . 1.345(12)
Cl1 O4C 3 1.345(12)
Cl1 O1C 3 1.413(7)
Cl1 O1C . 1.413(7)
Cl1 O2C 3 1.463(14)
Cl1 O2C . 1.463(13)
Cl1 O3C . 1.488(13)
Cl1 O3C 3 1.488(13)
O1C O1C 3 0.83(2)
O2C O4C 3 1.312(17)
O2C O3C 3 1.651(16)
O3C O4C 3 1.148(17)
O3C O2C 3 1.651(16)
O4C O3C 3 1.148(17)
O4C O2C 3 1.312(17)

loop_
_geom_hbond_atom_site_label_D
_geom_hbond_atom_site_label_H
_geom_hbond_atom_site_label_A
_geom_hbond_site_symmetry_D
_geom_hbond_site_symmetry_H
_geom_hbond_distance_DH
_geom_hbond_distance_HA
_geom_hbond_distance_DA
_geom_hbond_angle_DHA
_geom_hbond_publ_flag
C1 H1A O3C 7_555 7_555 0.99 2.64 3.56(2) 156.1 n
C2 H2A O4C 4 4 0.99 2.68 3.55(2) 146.8 n
C4 H4C O1C 7_555 7_555 0.98 2.50 3.47(2) 167.2 n
C5 H5A O2C 5_445 5_445 0.99 2.59 3.48(2) 148.4 n
C5 H5B O4C 4 4 0.99 2.35 3.29(2) 157.4 n
C6 H6A O1W . . 0.99 2.35 3.23(9) 148.6 n
C6 H6B O1C 7_455 7_455 0.99 2.44 3.37(2) 157.7 n
C6 H6B O1C 5_545 5_545 0.99 2.55 3.51(2) 164.0 n
